data_4321873
loop_
_publ_author_name
'Michiko B. Inoue'
'Hisila Santacruz'
'Motomichi Inoue'
'Quintus Fernando'

_publ_contact_author
;  Michiko Inoue
   Department of Chemistry
   University of Arizona
   Tucson, AZ 85721-0041
   U.S.A.
;
_publ_contact_author_email minoue@aruba.ccit.arizona.edu
_publ_section_title
;
 Binuclear Gd3+ Complex of a 34-Membered Macrocycle with Six Carboxymethyl
 Arms: X-ray Structures, Formation Constants, NMR, EPR, and 1H NMR
 Relaxivities
;
_journal_name_full 'Inorganic Chemistry'
_journal_page_first 1596
_journal_page_last 1602
_journal_paper_doi 10.1021/ic981015p
_journal_volume 38
_journal_year 1999
_chemical_formula_moiety 'C36 H62 N10 O16, 2(C3 H6 O1)'
_chemical_formula_sum 'C42 H74 N10 O18'
_chemical_formula_weight 1007.11
_chemical_name_common (34dtpabn)H6
_chemical_name_systematic
;  2,12,19,29-tetraoxo-1,4,7,10,13,18,21,24,27,30-deca-aza-4,7,10,21,24,27-
   cyclotetratriacontanehexaacetic acid di-acetone
;
_space_group_IT_number 14
_symmetry_cell_setting monoclinic
_symmetry_Int_Tables_number 14
_symmetry_space_group_name_Hall '-P 2yn'
_symmetry_space_group_name_H-M 'P 1 21/n 1'
_cell_angle_alpha 90
_cell_angle_beta 105.62(1)
_cell_angle_gamma 90
_cell_formula_units_Z 2
_cell_length_a 14.566(2)
_cell_length_b 10.968(1)
_cell_length_c 16.133(2)
_cell_measurement_reflns_used 25
_cell_measurement_temperature 293
_cell_measurement_theta_max 12
_cell_measurement_theta_min 5
_cell_volume 2482.2(5)
_computing_cell_refinement 'SET4 (CAD4 Enraf-Nonius)'
_computing_data_collection 'CAD4 (Enraf-Nonius)'
_computing_data_reduction MolEn
_computing_structure_refinement 'MolEn LSFM'
_computing_structure_solution 'MolEn MULTALL'
_diffrn_ambient_temperature 293
_diffrn_measurement_device 'Enraf-Nonius CAD4 diffractometer'
_diffrn_measurement_method \w/2\q
_diffrn_radiation_monochromator graphite
_diffrn_radiation_source 'X-ray tube'
_diffrn_radiation_type 'Mo K\a'
_diffrn_radiation_wavelength 0.71073
_diffrn_reflns_av_R_equivalents 0.032
_diffrn_reflns_limit_h_max 17
_diffrn_reflns_limit_h_min 0
_diffrn_reflns_limit_k_max 13
_diffrn_reflns_limit_k_min 0
_diffrn_reflns_limit_l_max 18
_diffrn_reflns_limit_l_min -19
_diffrn_reflns_number 4787
_diffrn_reflns_theta_max 25
_diffrn_reflns_theta_min 0
_diffrn_standards_decay_% 0
_diffrn_standards_interval_time 60
_diffrn_standards_number 3
_exptl_absorpt_coefficient_mu 0.10
_exptl_absorpt_correction_type none
_exptl_crystal_colour colourless
_exptl_crystal_density_diffrn 1.35
_exptl_crystal_description plate
_exptl_crystal_F_000 1080
_exptl_crystal_size_max 0.45
_exptl_crystal_size_mid 0.27
_exptl_crystal_size_min 0.12
_refine_diff_density_max 0.19(4)
_refine_diff_density_min -0.08(4)
_refine_ls_goodness_of_fit_obs 1.78
_refine_ls_hydrogen_treatment '5H, refxyz; others, noref'
_refine_ls_matrix_type full
_refine_ls_number_constraints 0
_refine_ls_number_parameters 331
_refine_ls_number_reflns 2329
_refine_ls_R_factor_obs 0.049
_refine_ls_shift/esd_max 0.01
_refine_ls_structure_factor_coef F
_refine_ls_weighting_details 'w = 4F~o~^2^/\s^2^(F~o~^2^)'
_refine_ls_weighting_scheme calc
_refine_ls_wR_factor_obs 0.058
_reflns_number_observed 2329
_reflns_number_total 4354
_reflns_observed_criterion >3sigma(I)
_cod_data_source_file ic981015p_1.cif
_cod_data_source_block (34dtpabn)H6
_cod_depositor_comments
;
The following automatic conversions were performed:

'_refine_ls_weighting_scheme' value '4F~o~^2^/\s^2^(F~o~^2^)' was
changed to 'calc'. New tag '_refine_ls_weighting_details' was
created. The value of the new tag was set to 'w =
4F~o~^2^/\s^2^(F~o~^2^)'.

Automatic conversion script
Id: cif_fix_values 3143 2015-03-26 13:38:13Z robertas 
;
_cod_original_cell_volume 2482.0(5)
_cod_database_code 4321873

loop_
_symmetry_equiv_pos_as_xyz
+x,+y,+z
1/2-x,1/2+y,1/2-z
-x,-y,-z
1/2+x,1/2-y,1/2+z

loop_
_atom_site_aniso_label
_atom_site_aniso_U_11
_atom_site_aniso_U_22
_atom_site_aniso_U_33
_atom_site_aniso_U_12
_atom_site_aniso_U_13
_atom_site_aniso_U_23
O1 0.094(2) 0.079(2) 0.037(1) -0.006(2) -0.005(1) -0.001(1)
O2 0.048(1) 0.068(2) 0.036(1) 0.010(1) 0.000(1) -0.005(1)
O3 0.051(1) 0.035(1) 0.090(2) -0.001(1) 0.008(1) -0.014(1)
O4 0.058(2) 0.044(1) 0.081(2) 0.011(1) -0.005(1) -0.008(1)
O5 0.064(1) 0.023(1) 0.049(1) 0.001(1) -0.005(1) -0.004(1)
O6 0.058(1) 0.045(1) 0.061(1) -0.015(1) 0.025(1) -0.005(1)
O7 0.071(2) 0.041(1) 0.051(1) 0.013(1) -0.015(1) -0.013(1)
O8 0.057(1) 0.040(1) 0.045(1) 0.007(1) -0.003(1) -0.007(1)
N1 0.045(2) 0.029(1) 0.039(1) -0.002(1) 0.010(1) 0.000(1)
N2 0.035(1) 0.026(1) 0.034(1) -0.004(1) 0.009(1) -0.003(1)
N3 0.035(1) 0.032(1) 0.037(1) -0.002(1) 0.007(1) -0.001(1)
N4 0.044(2) 0.054(2) 0.044(1) 0.007(2) 0.006(1) -0.012(1)
N5 0.059(2) 0.046(2) 0.038(1) 0.001(2) 0.011(1) -0.009(1)
C1 0.061(2) 0.044(2) 0.036(2) -0.009(2) 0.007(2) 0.000(2)
C2 0.079(3) 0.045(2) 0.049(2) 0.007(2) 0.015(2) 0.010(2)
C3 0.047(2) 0.031(2) 0.058(2) 0.005(2) 0.002(2) 0.005(2)
C4 0.042(2) 0.032(2) 0.055(2) 0.003(2) 0.018(1) 0.002(2)
C5 0.053(2) 0.045(2) 0.031(2) -0.009(2) 0.014(1) -0.003(2)
C6 0.048(2) 0.038(2) 0.038(2) -0.006(2) 0.006(2) -0.002(2)
C7 0.042(2) 0.053(2) 0.040(2) -0.002(2) 0.007(1) -0.005(2)
C8 0.039(2) 0.044(2) 0.036(2) -0.001(2) 0.009(1) 0.002(2)
C9 0.049(2) 0.054(2) 0.052(2) 0.003(2) 0.017(2) -0.008(2)
C10 0.058(2) 0.056(2) 0.043(2) 0.000(2) 0.013(2) -0.009(2)
C11 0.049(2) 0.051(2) 0.046(2) 0.005(2) 0.013(2) -0.007(2)
C12 0.060(2) 0.057(2) 0.060(2) -0.003(2) 0.027(2) -0.017(2)
C13 0.040(2) 0.032(2) 0.055(2) 0.003(2) 0.008(2) 0.005(2)
C14 0.043(2) 0.036(2) 0.051(2) -0.001(2) 0.012(2) -0.003(2)
C15 0.043(2) 0.033(2) 0.035(2) 0.001(2) 0.005(1) -0.006(2)
C16 0.048(2) 0.031(2) 0.031(2) -0.001(2) 0.001(1) 0.006(2)
C17 0.040(2) 0.035(2) 0.042(2) 0.003(2) 0.004(2) -0.003(2)
C18 0.039(2) 0.032(2) 0.037(2) 0.001(2) 0.009(1) -0.004(2)
O9 0.170(4) 0.070(2) 0.165(3) -0.017(3) 0.005(3) -0.043(2)
C19 0.095(3) 0.060(3) 0.072(3) 0.007(3) 0.017(2) -0.011(2)
C20 0.068(3) 0.155(5) 0.132(4) -0.038(3) 0.042(3) -0.053(4)
C21 0.204(6) 0.142(5) 0.078(3) 0.004(5) 0.056(3) -0.022(3)

loop_
_atom_site_label
_atom_site_fract_x
_atom_site_fract_y
_atom_site_fract_z
_atom_site_B_iso_or_equiv
_atom_site_thermal_displace_type
_atom_site_occupancy
_atom_site_calc_flag
_atom_site_calc_attached_atom
O1 0.1917(2) 0.1114(3) 1.1574(2) 5.90(8) Uani 1 d .
O2 -0.0283(2) 0.2170(2) 0.8651(1) 4.17(6) Uani 1 d .
O3 0.1345(2) -0.2806(2) 0.8526(2) 4.81(7) Uani 1 d .
O4 0.2598(2) -0.1942(2) 0.9425(2) 5.15(7) Uani 1 d .
O5 0.2463(2) 0.5266(2) 0.8743(1) 3.88(6) Uani 1 d .
O6 0.2988(2) 0.3858(2) 0.7989(1) 4.20(6) Uani 1 d .
O7 -0.1138(2) -0.0572(2) 0.5128(2) 4.76(6) Uani 1 d .
O8 -0.1480(2) 0.1360(2) 0.5325(1) 3.98(6) Uani 1 d .
N1 0.1561(2) 0.0293(2) 0.9356(2) 2.99(6) Uani 1 d .
N2 0.1493(2) 0.2229(2) 0.8056(2) 2.47(5) Uani 1 d .
N3 -0.0276(2) 0.1284(2) 0.7036(2) 2.78(6) Uani 1 d .
N4 -0.1768(2) 0.2859(3) 0.8114(2) 3.82(7) Uani 1 d .
N5 0.0941(2) 0.1951(3) 1.0389(2) 3.79(7) Uani 1 d .
C1 0.1529(3) 0.1090(3) 1.0794(2) 3.83(9) Uani 1 d .
C2 0.1669(3) 0.0021(3) 1.0268(2) 4.6(1) Uani 1 d .
C3 0.2413(2) 0.0862(3) 0.9235(2) 3.77(9) Uani 1 d .
C4 0.2309(2) 0.1352(3) 0.8345(2) 3.32(8) Uani 1 d .
C5 0.1190(2) 0.2386(3) 0.7091(2) 3.34(8) Uani 1 d .
C6 0.0114(2) 0.2414(3) 0.6793(2) 3.36(8) Uani 1 d .
C7 -0.1165(2) 0.1435(3) 0.7266(2) 3.62(8) Uani 1 d .
C8 -0.1032(2) 0.2199(3) 0.8068(2) 3.13(7) Uani 1 d .
C9 -0.1738(2) 0.3714(3) 0.8802(2) 4.02(9) Uani 1 d .
C10 -0.1247(3) 0.4871(3) 0.8679(2) 4.15(9) Uani 1 d .
C11 -0.1254(3) 0.5845(3) 0.9333(2) 3.85(9) Uani 1 d .
C12 0.0729(3) 0.3024(3) 1.0817(2) 4.52(9) Uani 1 d .
C13 0.1202(2) -0.0742(3) 0.8810(2) 3.45(8) Uani 1 d .
C14 0.1803(2) -0.1884(3) 0.8964(2) 3.44(8) Uani 1 d .
C15 0.1636(2) 0.3429(3) 0.8516(2) 2.99(7) Uani 1 d .
C16 0.2437(2) 0.4224(3) 0.8385(2) 3.03(8) Uani 1 d .
C17 -0.0318(2) 0.0288(3) 0.6433(2) 3.20(8) Uani 1 d .
C18 -0.1038(2) 0.0440(3) 0.5572(2) 2.87(7) Uani 1 d .
O9 0.4575(3) 0.0245(3) 0.8345(3) 11.3(1) Uani 1 d .
C19 0.5058(3) 0.1084(4) 0.8676(3) 6.1(1) Uani 1 d .
C20 0.4987(3) 0.1653(5) 0.9459(3) 9.1(2) Uani 1 d .
C21 0.5765(4) 0.1632(6) 0.8296(3) 10.9(2) Uani 1 d .
H(O3) 0.166(2) -0.336(3) 0.863(2) 5.0 Uiso 1 d .
H(O7) -0.151(2) -0.051(3) 0.472(2) 5.0 Uiso 1 d .
H(N2) 0.099(2) 0.188(3) 0.820(2) 5.0 Uiso 1 d .
H(N4) -0.213(2) 0.298(3) 0.771(2) 5.0 Uiso 1 d .
H(N5) 0.072(2) 0.187(3) 0.984(2) 5.0 Uiso 1 d .
H2a 0.229 -0.029 1.051 5.0 Uiso 1 calc C2
H2b 0.121 -0.058 1.030 5.0 Uiso 1 calc C2
H3a 0.291 0.028 0.936 5.0 Uiso 1 calc C3
H3b 0.258 0.152 0.963 5.0 Uiso 1 calc C3
H4a 0.288 0.176 0.834 5.0 Uiso 1 calc C4
H4b 0.221 0.069 0.795 5.0 Uiso 1 calc C4
H5a 0.142 0.172 0.683 5.0 Uiso 1 calc C5
H5b 0.144 0.313 0.694 5.0 Uiso 1 calc C5
H6a -0.011 0.308 0.706 5.0 Uiso 1 calc C6
H6b -0.009 0.251 0.619 5.0 Uiso 1 calc C6
H7a -0.140 0.066 0.737 5.0 Uiso 1 calc C7
H7b -0.161 0.182 0.680 5.0 Uiso 1 calc C7
H9a -0.141 0.335 0.933 5.0 Uiso 1 calc C9
H9b -0.237 0.390 0.881 5.0 Uiso 1 calc C9
H10a -0.155 0.519 0.812 5.0 Uiso 1 calc C10
H10b -0.060 0.468 0.871 5.0 Uiso 1 calc C10
H11a -0.096 0.554 0.989 5.0 Uiso 1 calc C11
H11b -0.190 0.606 0.930 5.0 Uiso 1 calc C11
H12a 0.089 0.287 1.142 5.0 Uiso 1 calc C12
H12b 0.006 0.318 1.062 5.0 Uiso 1 calc C12
H13a 0.113 -0.049 0.823 5.0 Uiso 1 calc C13
H13b 0.059 -0.094 0.888 5.0 Uiso 1 calc C13
H15a 0.176 0.327 0.912 5.0 Uiso 1 calc C15
H15b 0.106 0.388 0.833 5.0 Uiso 1 calc C15
H17a -0.047 -0.044 0.669 5.0 Uiso 1 calc C17
H17b 0.029 0.021 0.634 5.0 Uiso 1 calc C17
H20a 0.561 0.184 0.975 5.0 Uiso 1 calc C20
H20b 0.448 0.131 0.966 5.0 Uiso 1 calc C20
H20c 0.463 0.222 0.931 5.0 Uiso 1 calc C20
H21a 0.552 0.199 0.781 5.0 Uiso 1 calc C21
H21b 0.612 0.214 0.868 5.0 Uiso 1 calc C21
H21c 0.598 0.093 0.799 5.0 Uiso 1 calc C21

loop_
_geom_angle_atom_site_label_1
_geom_angle_atom_site_label_2
_geom_angle_atom_site_label_3
_geom_angle
_geom_angle_publ_flag
C2 N1 C3 111.1(2) no
C2 N1 C13 112.0(3) no
C3 N1 C13 116.0(3) no
C4 N2 C5 112.4(3) no
C4 N2 C15 114.6(2) no
C5 N2 C15 111.9(2) no
C6 N3 C7 114.3(3) no
C6 N3 C17 114.0(3) no
C7 N3 C17 112.2(2) no
C8 N4 C9 123.1(3) no
C1 N5 C12 122.7(3) no
O1 C1 N5 123.2(3) no
O1 C1 C2 120.1(3) no
N5 C1 C2 116.6(3) no
N1 C2 C1 114.6(3) no
N1 C3 C4 114.4(2) no
N2 C4 C3 113.1(3) no
N2 C5 C6 108.8(3) no
N3 C6 C5 110.1(3) no
N3 C7 C8 111.5(3) no
O2 C8 N4 122.6(3) no
O2 C8 C7 121.5(3) no
N4 C8 C7 115.9(3) no
N4 C9 C10 111.4(3) no
C9 C10 C11 114.5(3) no
C10 C11 C12' 111.8(3) no
N5 C12 C11' 114.2(3) no
N1 C13 C14 116.9(2) no
O3 C14 O4 124.1(3) no
O3 C14 C13 111.3(3) no
O4 C14 C13 124.5(3) no
N2 C15 C16 116.5(3) no
O5 C16 O6 126.1(3) no
O5 C16 C15 112.4(3) no
O6 C16 C15 121.5(3) no
N3 C17 C18 115.3(3) no
O7 C18 O8 123.9(3) no
O7 C18 C17 111.0(3) no
O8 C18 C17 125.1(3) no
O9 C19 C20 123.6(5) no
O9 C19 C21 121.8(5) no
C20 C19 C21 114.5(4) no
C14 O3 H(O3) 108.(2) no
C18 O7 H(O7) 111.(3) no
C4 N2 H(N2) 106.(2) no
C5 N2 H(N2) 106.(2) no
C15 N2 H(N2) 105.(2) no
C8 N4 H(N4) 118.(3) no
C9 N4 H(N4) 115.(3) no
C1 N5 H(N5) 117.(2) no
C12 N5 H(N5) 120.(2) no
C19 C20 H20a 104.6(5) no
C19 C20 H20b 112.0(4) no
C19 C20 H20c 105.3(4) no
H20a C20 H20b 130.7(5) no
H20a C20 H20c 116.9(6) no
H20b C20 H20c 84.3(4) no
C19 C21 H21a 113.5(5) no
C19 C21 H21b 107.9(5) no
C19 C21 H21c 103.7(5) no
H21a C21 H21b 112.2(7) no
H21a C21 H21c 90.6(5) no
H21b C21 H21c 128.1(6) no

loop_
_geom_bond_atom_site_label_1
_geom_bond_atom_site_label_2
_geom_bond_distance
_geom_bond_publ_flag
O1 C1 1.233(4) yes
O2 C8 1.235(3) yes
O3 C14 1.308(4) yes
O4 C14 1.197(4) yes
O5 C16 1.277(4) yes
O6 C16 1.220(5) yes
O7 C18 1.308(4) yes
O8 C18 1.205(4) yes
N1 C2 1.467(4) yes
N1 C3 1.448(5) yes
N1 C13 1.446(4) yes
N2 C4 1.502(4) yes
N2 C5 1.509(4) yes
N2 C15 1.498(4) yes
N3 C6 1.460(4) yes
N3 C7 1.448(5) yes
N3 C17 1.453(4) yes
N4 C8 1.312(5) yes
N4 C9 1.445(5) yes
N5 C1 1.323(4) yes
N5 C12 1.440(5) yes
C1 C2 1.494(5) no
C3 C4 1.502(5) no
C5 C6 1.511(5) no
C7 C8 1.509(5) no
C9 C10 1.496(5) no
C10 C11 1.504(5) no
C11 C12' 1.511(4) no
C12 C11' 1.511(4) no
C13 C14 1.511(5) no
C15 C16 1.516(5) no
C17 C18 1.507(4) no
O9 C19 1.194(6) no
C19 C20 1.438(7) no
C19 C21 1.461(8) no
O3 H(O3) 0.75(3) yes
O7 H(O7) 0.74(3) yes
N2 H(N2) 0.90(3) yes
N4 H(N4) 0.73(3) yes
N5 H(N5) 0.86(3) yes
C20 H20a 0.926(4) no
C20 H20b 0.960(5) no
C20 H20c 0.804(5) no
C21 H21a 0.869(5) no
C21 H21b 0.881(5) no
C21 H21c 1.009(6) no

loop_
_geom_torsion_atom_site_label_1
_geom_torsion_atom_site_label_2
_geom_torsion_atom_site_label_3
_geom_torsion_atom_site_label_4
_geom_torsion
_geom_torsion_publ_flag
H(O3) O3 C14 O4 1.52(2.48) no
H(O3) O3 C14 C13 -178.67(2.44) no
H(O7) O7 C18 O8 -2.02(2.74) no
H(O7) O7 C18 C17 176.79(2.70) no
C3 N1 C2 C1 79.29(0.39) no
C13 N1 C2 C1 -149.23(0.32) no
C2 N1 C3 C4 -170.75(0.28) no
C13 N1 C3 C4 59.87(0.37) no
C2 N1 C13 C14 -60.76(0.39) no
C3 N1 C13 C14 68.16(0.37) no
C5 N2 C4 C3 -160.92(0.27) no
C15 N2 C4 C3 69.83(0.34) no
H(N2) N2 C4 C3 -45.48(2.00) no
C4 N2 C5 C6 138.43(0.27) no
C15 N2 C5 C6 -90.94(0.31) no
H(N2) N2 C5 C6 22.87(2.09) no
C4 N2 C15 C16 64.71(0.33) no
C5 N2 C15 C16 -64.76(0.34) no
H(N2) N2 C15 C16 -179.24(2.01) no
C7 N3 C6 C5 145.00(0.26) no
C17 N3 C6 C5 -84.10(0.31) no
C6 N3 C7 C8 -64.92(0.34) no
C17 N3 C7 C8 163.31(0.26) no
C6 N3 C17 C18 -69.37(0.36) no
C7 N3 C17 C18 62.53(0.35) no
C9 N4 C8 O2 7.14(0.52) no
C9 N4 C8 C7 -174.86(0.30) no
H(N4) N4 C8 O2 162.56(2.90) no
H(N4) N4 C8 C7 -19.44(2.93) no
C8 N4 C9 C10 77.72(0.41) no
H(N4) N4 C9 C10 -78.28(2.83) no
C12 N5 C1 O1 2.58(0.58) no
C12 N5 C1 C2 179.15(0.33) no
H(N5) N5 C1 O1 178.21(2.47) no
H(N5) N5 C1 C2 -5.22(2.50) no
C1 N5 C12 C11' 101.65(0.36) no
H(N5) N5 C12 C11' -73.86(2.55) no
O1 C1 C2 N1 -153.82(0.35) no
N5 C1 C2 N1 29.50(0.50) no
N1 C3 C4 N2 55.07(0.37) no
N2 C5 C6 N3 -59.02(0.33) no
N3 C7 C8 O2 -32.95(0.44) no
N3 C7 C8 N4 149.02(0.30) no
N4 C9 C10 C11 175.55(0.29) no
C9 C10 C11 C12' 178.75(0.26) no
C10 C11 C12' N5' 162.62(0.21) no
N1 C13 C14 O3 170=46(0.28) no
N1 C13 C14 O4 -9.73(0.51) no
N2 C15 C16 O5 174.88(0.25) no
N2 C15 C16 O6 -6.41(0.43) no
N3 C17 C18 O7 -169.63(0.27) no
N3 C17 C18 O8 9.17(0.49) no
